data_7224681
loop_
_publ_author_name
'He, Xiang-Hong'
'Yang, Lei'
'Huang, Wei'
'Zhao, Qian'
'Pan, Xiao-Li'
'Jiang, Dao-Feng'
'Yang, Ming-Cheng'
'Peng, Cheng'
'Han, Bo'

_publ_section_title
;
 Catalytic cross-benzoin/Michael/acetalization cascade for asymmetric
 synthesis of trifluoromethylated \g-butyrolactones
;
_journal_issue 34
_journal_name_full 'RSC Adv.'
_journal_page_first 28960
_journal_paper_doi 10.1039/C6RA03571J
_journal_volume 6
_journal_year 2016
_chemical_absolute_configuration ad
_chemical_formula_moiety 'C18 H12 Cl F3 O3'
_chemical_formula_sum 'C18 H12 Cl F3 O3'
_chemical_formula_weight 368.73
_chemical_melting_point 350
_chemical_name_common 'chiral (trifluoromethyl)dihydrofuranone'
_chemical_name_systematic (4S,5S)-5-benzoyl-4-phenyl-5-(trifluoromethyl)dihydrofuran-2(3H)-one
_space_group_crystal_system orthorhombic
_space_group_IT_number 19
_space_group_name_Hall 'P 2ac 2ab'
_space_group_name_H-M_alt 'P 21 21 21'
_symmetry_space_group_name_Hall 'P 2ac 2ab'
_symmetry_space_group_name_H-M 'P 21 21 21'
_atom_sites_solution_hydrogens geom
_audit_creation_method SHELXL-2013
_audit_update_record
;
2015-12-06 deposited with the CCDC.
2016-03-14 downloaded from the CCDC.
;
_cell_angle_alpha 90
_cell_angle_beta 90
_cell_angle_gamma 90
_cell_formula_units_Z 4
_cell_length_a 7.997(3)
_cell_length_b 11.806(4)
_cell_length_c 17.950(5)
_cell_measurement_reflns_used 7813
_cell_measurement_temperature 296(2)
_cell_measurement_theta_max 22.80
_cell_measurement_theta_min 3.08
_cell_volume 1694.7(10)
_computing_cell_refinement 'Bruker SAINT'
_computing_data_collection 'Bruker APEX2'
_computing_data_reduction 'Bruker SAINT'
_computing_molecular_graphics 'Bruker SHELXTL'
_computing_publication_material 'Bruker SHELXTL'
_computing_structure_refinement 'SHELXL-2013 (Sheldrick, 2013)'
_computing_structure_solution 'SHELXS-97 (Sheldrick 2008)'
_diffrn_ambient_temperature 296(2)
_diffrn_measured_fraction_theta_full 0.998
_diffrn_measured_fraction_theta_max 0.996
_diffrn_measurement_device_type 'Bruker APEX-II CCD'
_diffrn_measurement_method '\f and \w scans'
_diffrn_radiation_type MoK\a
_diffrn_radiation_wavelength 0.71073
_diffrn_reflns_av_R_equivalents 0.0850
_diffrn_reflns_av_unetI/netI 0.0415
_diffrn_reflns_laue_measured_fraction_full 0.998
_diffrn_reflns_laue_measured_fraction_max 0.996
_diffrn_reflns_limit_h_max 10
_diffrn_reflns_limit_h_min -10
_diffrn_reflns_limit_k_max 15
_diffrn_reflns_limit_k_min -15
_diffrn_reflns_limit_l_max 23
_diffrn_reflns_limit_l_min -22
_diffrn_reflns_number 28499
_diffrn_reflns_point_group_measured_fraction_full 0.999
_diffrn_reflns_point_group_measured_fraction_max 0.997
_diffrn_reflns_theta_full 25.242
_diffrn_reflns_theta_max 27.508
_diffrn_reflns_theta_min 3.077
_exptl_absorpt_coefficient_mu 0.270
_exptl_absorpt_correction_T_max 0.876
_exptl_absorpt_correction_T_min 0.773
_exptl_absorpt_correction_type multi-scan
_exptl_absorpt_process_details sadabs
_exptl_crystal_colour colorless
_exptl_crystal_density_diffrn 1.445
_exptl_crystal_description block
_exptl_crystal_F_000 752
_exptl_crystal_recrystallization_method 'Re-crystallisation from solvent: ethyl acetate/n-hexane'
_exptl_crystal_size_max 0.345
_exptl_crystal_size_mid 0.196
_exptl_crystal_size_min 0.121
_refine_diff_density_max 0.158
_refine_diff_density_min -0.183
_refine_diff_density_rms 0.047
_refine_ls_abs_structure_details
; 
 Flack x determined using 892 quotients [(I+)-(I-)]/[(I+)+(I-)] 
 (Parsons and Flack (2004), Acta Cryst. A60, s61). 
;
_refine_ls_abs_structure_Flack 0.02(3)
_refine_ls_extinction_method none
_refine_ls_goodness_of_fit_ref 1.032
_refine_ls_hydrogen_treatment constr
_refine_ls_matrix_type full
_refine_ls_number_parameters 226
_refine_ls_number_reflns 3893
_refine_ls_number_restraints 0
_refine_ls_restrained_S_all 1.032
_refine_ls_R_factor_all 0.0843
_refine_ls_R_factor_gt 0.0442
_refine_ls_shift/su_max 0.000
_refine_ls_shift/su_mean 0.000
_refine_ls_structure_factor_coef Fsqd
_refine_ls_weighting_details 'w=1/[\s^2^(Fo^2^)+(0.0550P)^2^+0.0411P] where P=(Fo^2^+2Fc^2^)/3'
_refine_ls_weighting_scheme calc
_refine_ls_wR_factor_gt 0.0916
_refine_ls_wR_factor_ref 0.1062
_reflns_Friedel_coverage 0.745
_reflns_friedel_fraction_full 1.000
_reflns_friedel_fraction_max 0.998
_reflns_number_gt 2551
_reflns_number_total 3893
_reflns_threshold_expression 'I > 2\s(I)'
_cod_data_source_file c6ra03571j2.cif
_cod_data_source_block 1
_cod_original_cell_volume 1694.7(9)
_cod_database_code 7224681
_shelx_space_group_comment
; 
The symmetry employed for this shelxl refinement is uniquely defined 
by the following loop, which should always be used as a source of 
symmetry information in preference to the above space-group names. 
They are only intended as comments. 
;
_shelx_estimated_absorpt_t_min 0.913
_shelx_estimated_absorpt_t_max 0.968
_shelxl_version_number 2013-4

loop_
_space_group_symop_operation_xyz
'x, y, z'
'-x+1/2, -y, z+1/2'
'-x, y+1/2, -z+1/2'
'x+1/2, -y+1/2, -z'

loop_
_atom_site_label
_atom_site_type_symbol
_atom_site_fract_x
_atom_site_fract_y
_atom_site_fract_z
_atom_site_U_iso_or_equiv
_atom_site_adp_type
_atom_site_occupancy
_atom_site_site_symmetry_order
_atom_site_calc_flag
_atom_site_refinement_flags_posn
_atom_site_refinement_flags_adp
Cl1 Cl 0.54344(14) -0.24049(9) -0.06281(5) 0.0883(4) Uani 1 1 d . .
O2 O 0.0415(3) 0.06671(16) 0.13153(10) 0.0510(5) Uani 1 1 d . .
O1 O -0.1357(3) -0.0468(2) 0.19023(14) 0.0770(7) Uani 1 1 d . .
O3 O 0.4078(4) 0.2346(2) 0.12772(13) 0.0842(9) Uani 1 1 d . .
F2 F 0.0384(4) 0.2464(2) 0.03258(13) 0.1206(10) Uani 1 1 d . .
F1 F -0.1198(4) 0.2687(2) 0.12835(17) 0.1203(10) Uani 1 1 d . .
F3 F 0.1057(5) 0.36333(18) 0.11831(15) 0.1246(11) Uani 1 1 d . .
C3 C 0.1327(4) 0.1845(2) 0.23155(16) 0.0488(7) Uani 1 1 d . .
H3 H 0.1174 0.2650 0.2432 0.059 Uiso 1 1 calc R U
C1 C -0.0512(4) 0.0361(3) 0.19222(17) 0.0535(7) Uani 1 1 d . .
C4 C 0.1349(4) 0.1681(2) 0.14542(16) 0.0512(7) Uani 1 1 d . .
C2 C -0.0243(4) 0.1192(3) 0.25325(18) 0.0620(9) Uani 1 1 d . .
H2A H -0.0085 0.0807 0.3005 0.074 Uiso 1 1 calc R U
H2B H -0.1193 0.1699 0.2576 0.074 Uiso 1 1 calc R U
C5 C 0.0396(7) 0.2628(3) 0.1056(2) 0.0847(12) Uani 1 1 d . .
C7 C 0.3641(4) 0.0601(3) 0.06805(15) 0.0497(7) Uani 1 1 d . .
C10 C 0.4787(5) -0.1216(3) -0.01369(17) 0.0595(9) Uani 1 1 d . .
C9 C 0.3231(4) -0.0784(3) -0.02820(16) 0.0569(8) Uani 1 1 d . .
H9 H 0.2574 -0.1095 -0.0658 0.068 Uiso 1 1 calc R U
C6 C 0.3124(5) 0.1593(3) 0.11288(14) 0.0560(8) Uani 1 1 d . .
C12 C 0.5229(5) 0.0175(3) 0.07926(19) 0.0675(10) Uani 1 1 d . .
H12 H 0.5921 0.0513 0.1145 0.081 Uiso 1 1 calc R U
C11 C 0.5803(5) -0.0738(4) 0.0394(2) 0.0726(10) Uani 1 1 d . .
H11 H 0.6866 -0.1028 0.0481 0.087 Uiso 1 1 calc R U
C8 C 0.2647(4) 0.0115(3) 0.01335(17) 0.0536(8) Uani 1 1 d . .
H8 H 0.1579 0.0397 0.0046 0.064 Uiso 1 1 calc R U
C13 C 0.2876(4) 0.1412(2) 0.27031(14) 0.0441(7) Uani 1 1 d . .
C18 C 0.3950(4) 0.2165(3) 0.30537(16) 0.0528(7) Uani 1 1 d . .
H18 H 0.3737 0.2939 0.3027 0.063 Uiso 1 1 calc R U
C14 C 0.3239(5) 0.0268(3) 0.27421(19) 0.0622(9) Uani 1 1 d . .
H14 H 0.2542 -0.0254 0.2510 0.075 Uiso 1 1 calc R U
C17 C 0.5320(4) 0.1787(3) 0.3438(2) 0.0708(10) Uani 1 1 d . .
H17 H 0.6016 0.2305 0.3674 0.085 Uiso 1 1 calc R U
C15 C 0.4633(6) -0.0102(3) 0.3125(2) 0.0810(12) Uani 1 1 d . .
H15 H 0.4874 -0.0872 0.3145 0.097 Uiso 1 1 calc R U
C16 C 0.5671(5) 0.0663(4) 0.3478(2) 0.0802(11) Uani 1 1 d . .
H16 H 0.6603 0.0411 0.3740 0.096 Uiso 1 1 calc R U

loop_
_atom_site_aniso_label
_atom_site_aniso_U_11
_atom_site_aniso_U_22
_atom_site_aniso_U_33
_atom_site_aniso_U_23
_atom_site_aniso_U_13
_atom_site_aniso_U_12
Cl1 0.1059(8) 0.0810(7) 0.0780(6) 0.0060(5) 0.0174(6) 0.0247(6)
O2 0.0617(12) 0.0451(10) 0.0462(11) -0.0036(9) -0.0048(10) -0.0078(10)
O1 0.0700(15) 0.0733(16) 0.0878(17) -0.0016(13) -0.0001(14) -0.0255(14)
O3 0.113(2) 0.0789(16) 0.0606(14) -0.0096(12) 0.0127(13) -0.0578(17)
F2 0.194(3) 0.0986(17) 0.0697(15) 0.0219(13) -0.0527(17) 0.017(2)
F1 0.121(2) 0.0984(18) 0.142(2) 0.0157(17) -0.0419(19) 0.0424(19)
F3 0.199(3) 0.0457(12) 0.129(2) 0.0240(12) -0.056(2) -0.0032(16)
C3 0.0616(18) 0.0365(15) 0.0484(16) -0.0081(12) -0.0074(15) 0.0073(14)
C1 0.0515(17) 0.0522(18) 0.0567(18) 0.0031(15) -0.0026(16) -0.0014(16)
C4 0.072(2) 0.0357(15) 0.0457(16) 0.0051(12) -0.0128(15) -0.0079(14)
C2 0.0570(19) 0.071(2) 0.0581(18) -0.0089(16) 0.0026(16) 0.0054(17)
C5 0.125(4) 0.056(2) 0.074(3) 0.0092(18) -0.038(3) 0.002(3)
C7 0.0570(18) 0.0543(17) 0.0378(14) 0.0098(13) -0.0036(14) -0.0191(15)
C10 0.065(2) 0.065(2) 0.0487(17) 0.0145(15) 0.0069(16) 0.0017(17)
C9 0.059(2) 0.069(2) 0.0425(15) -0.0034(15) -0.0021(14) -0.0081(17)
C6 0.081(2) 0.0524(17) 0.0344(15) 0.0092(13) -0.0063(15) -0.0263(18)
C12 0.066(2) 0.079(2) 0.058(2) 0.0083(18) -0.0194(18) -0.019(2)
C11 0.058(2) 0.089(3) 0.070(2) 0.020(2) -0.0082(17) 0.003(2)
C8 0.0544(18) 0.065(2) 0.0412(16) 0.0008(14) -0.0053(15) -0.0075(15)
C13 0.0568(17) 0.0412(15) 0.0344(13) 0.0000(12) 0.0055(13) 0.0087(14)
C18 0.0526(17) 0.0540(17) 0.0519(17) -0.0021(14) -0.0001(14) 0.0001(15)
C14 0.083(2) 0.0480(18) 0.0555(18) -0.0014(15) -0.0054(18) 0.0141(17)
C17 0.0514(19) 0.096(3) 0.066(2) -0.006(2) -0.0035(19) 0.007(2)
C15 0.102(3) 0.072(2) 0.069(2) 0.010(2) 0.008(2) 0.048(2)
C16 0.058(2) 0.117(3) 0.066(2) 0.006(2) -0.0030(18) 0.030(2)

loop_
_atom_type_symbol
_atom_type_description
_atom_type_scat_dispersion_real
_atom_type_scat_dispersion_imag
_atom_type_scat_source
C C 0.0033 0.0016 'International Tables Vol C Tables 4.2.6.8 and 6.1.1.4'
H H 0.0000 0.0000 'International Tables Vol C Tables 4.2.6.8 and 6.1.1.4'
O O 0.0106 0.0060 'International Tables Vol C Tables 4.2.6.8 and 6.1.1.4'
F F 0.0171 0.0103 'International Tables Vol C Tables 4.2.6.8 and 6.1.1.4'
Cl Cl 0.1484 0.1585 'International Tables Vol C Tables 4.2.6.8 and 6.1.1.4'

loop_
_geom_angle_atom_site_label_1
_geom_angle_atom_site_label_2
_geom_angle_atom_site_label_3
_geom_angle
C1 O2 C4 111.4(2)
C13 C3 C2 112.7(2)
C13 C3 C4 113.9(2)
C2 C3 C4 101.5(2)
C13 C3 H3 109.4
C2 C3 H3 109.4
C4 C3 H3 109.4
O1 C1 O2 120.1(3)
O1 C1 C2 130.3(3)
O2 C1 C2 109.5(3)
O2 C4 C5 105.7(3)
O2 C4 C6 111.0(2)
C5 C4 C6 109.4(3)
O2 C4 C3 105.7(2)
C5 C4 C3 111.5(3)
C6 C4 C3 113.3(3)
C1 C2 C3 105.4(3)
C1 C2 H2A 110.7
C3 C2 H2A 110.7
C1 C2 H2B 110.7
C3 C2 H2B 110.7
H2A C2 H2B 108.8
F3 C5 F2 107.8(4)
F3 C5 F1 106.4(4)
F2 C5 F1 107.5(4)
F3 C5 C4 112.2(3)
F2 C5 C4 111.0(4)
F1 C5 C4 111.7(3)
C12 C7 C8 118.6(3)
C12 C7 C6 117.8(3)
C8 C7 C6 123.5(3)
C9 C10 C11 121.1(3)
C9 C10 Cl1 118.4(3)
C11 C10 Cl1 120.5(3)
C10 C9 C8 119.4(3)
C10 C9 H9 120.3
C8 C9 H9 120.3
O3 C6 C7 121.9(3)
O3 C6 C4 116.8(3)
C7 C6 C4 121.2(2)
C11 C12 C7 121.2(3)
C11 C12 H12 119.4
C7 C12 H12 119.4
C10 C11 C12 119.1(3)
C10 C11 H11 120.4
C12 C11 H11 120.4
C9 C8 C7 120.5(3)
C9 C8 H8 119.8
C7 C8 H8 119.8
C14 C13 C18 118.3(3)
C14 C13 C3 121.8(3)
C18 C13 C3 119.9(2)
C17 C18 C13 120.9(3)
C17 C18 H18 119.5
C13 C18 H18 119.5
C15 C14 C13 120.2(3)
C15 C14 H14 119.9
C13 C14 H14 119.9
C16 C17 C18 120.7(4)
C16 C17 H17 119.6
C18 C17 H17 119.6
C14 C15 C16 120.5(3)
C14 C15 H15 119.8
C16 C15 H15 119.8
C17 C16 C15 119.4(3)
C17 C16 H16 120.3
C15 C16 H16 120.3

loop_
_geom_bond_atom_site_label_1
_geom_bond_atom_site_label_2
_geom_bond_distance
Cl1 C10 1.736(4)
O2 C1 1.366(3)
O2 C4 1.433(3)
O1 C1 1.190(4)
O3 C6 1.201(4)
F2 C5 1.326(5)
F1 C5 1.341(6)
F3 C5 1.318(5)
C3 C13 1.510(4)
C3 C2 1.524(5)
C3 C4 1.558(4)
C3 H3 0.9800
C1 C2 1.486(5)
C4 C5 1.530(5)
C4 C6 1.539(5)
C2 H2A 0.9700
C2 H2B 0.9700
C7 C12 1.380(5)
C7 C8 1.388(4)
C7 C6 1.479(5)
C10 C9 1.370(5)
C10 C11 1.373(5)
C9 C8 1.379(5)
C9 H9 0.9300
C12 C11 1.374(5)
C12 H12 0.9300
C11 H11 0.9300
C8 H8 0.9300
C13 C14 1.383(4)
C13 C18 1.388(4)
C18 C17 1.369(5)
C18 H18 0.9300
C14 C15 1.380(5)
C14 H14 0.9300
C17 C16 1.358(5)
C17 H17 0.9300
C15 C16 1.380(6)
C15 H15 0.9300
C16 H16 0.9300

loop_
_geom_hbond_atom_site_label_D
_geom_hbond_atom_site_label_H
_geom_hbond_atom_site_label_A
_geom_hbond_distance_DH
_geom_hbond_distance_HA
_geom_hbond_distance_DA
_geom_hbond_angle_DHA
_geom_hbond_site_symmetry_A
C3 H3 O1 0.98 2.53 3.469(4) 161.0 3
C3 H3 O1 0.98 2.53 3.469(4) 161.0 3
C3 H3 O1 0.98 2.53 3.469(4) 161.0 3
C3 H3 O1 0.98 2.53 3.469(4) 161.0 3

loop_
_geom_torsion_atom_site_label_1
_geom_torsion_atom_site_label_2
_geom_torsion_atom_site_label_3
_geom_torsion_atom_site_label_4
_geom_torsion
C4 O2 C1 O1 -179.6(3)
C4 O2 C1 C2 0.1(3)
C1 O2 C4 C5 -102.7(3)
C1 O2 C4 C6 138.8(2)
C1 O2 C4 C3 15.6(3)
C13 C3 C4 O2 97.5(3)
C2 C3 C4 O2 -24.0(3)
C13 C3 C4 C5 -148.2(3)
C2 C3 C4 C5 90.3(3)
C13 C3 C4 C6 -24.2(3)
C2 C3 C4 C6 -145.7(2)
O1 C1 C2 C3 163.6(3)
O2 C1 C2 C3 -16.1(3)
C13 C3 C2 C1 -98.5(3)
C4 C3 C2 C1 23.8(3)
O2 C4 C5 F3 175.4(3)
C6 C4 C5 F3 -65.1(4)
C3 C4 C5 F3 61.0(5)
O2 C4 C5 F2 -63.9(4)
C6 C4 C5 F2 55.6(4)
C3 C4 C5 F2 -178.3(4)
O2 C4 C5 F1 56.1(4)
C6 C4 C5 F1 175.6(3)
C3 C4 C5 F1 -58.3(4)
C11 C10 C9 C8 -2.8(5)
Cl1 C10 C9 C8 175.9(2)
C12 C7 C6 O3 37.8(4)
C8 C7 C6 O3 -139.1(3)
C12 C7 C6 C4 -139.6(3)
C8 C7 C6 C4 43.4(4)
O2 C4 C6 O3 -172.6(2)
C5 C4 C6 O3 71.2(3)
C3 C4 C6 O3 -53.9(3)
O2 C4 C6 C7 5.0(3)
C5 C4 C6 C7 -111.2(3)
C3 C4 C6 C7 123.7(3)
C8 C7 C12 C11 -2.4(4)
C6 C7 C12 C11 -179.5(3)
C9 C10 C11 C12 1.2(5)
Cl1 C10 C11 C12 -177.5(3)
C7 C12 C11 C10 1.4(5)
C10 C9 C8 C7 1.8(5)
C12 C7 C8 C9 0.8(4)
C6 C7 C8 C9 177.7(3)
C2 C3 C13 C14 46.7(4)
C4 C3 C13 C14 -68.3(4)
C2 C3 C13 C18 -131.1(3)
C4 C3 C13 C18 113.8(3)
C14 C13 C18 C17 -1.0(4)
C3 C13 C18 C17 176.9(3)
C18 C13 C14 C15 0.3(5)
C3 C13 C14 C15 -177.6(3)
C13 C18 C17 C16 0.8(5)
C13 C14 C15 C16 0.5(5)
C18 C17 C16 C15 0.1(6)
C14 C15 C16 C17 -0.7(6)
